data_4081920
loop_
_publ_author_name
'Wright, James R.'
'Young, Paul C.'
'Lucas, Nigel T.'
'Lee, Ai-Lan'
'Crowley, James D.'

_publ_section_title
;
 Gold(I) and Palladium(II) Complexes of 1,3,4-Trisubstituted
 1,2,3-Triazol-5-ylidene &#x201C;Click&#x201D; Carbenes: Systematic Study
 of the Electronic and Steric Influence on Catalytic Activity
;
_journal_issue 23
_journal_name_full Organometallics
_journal_page_first 7065
_journal_paper_doi 10.1021/om400773n
_journal_volume 32
_journal_year 2013
_chemical_formula_moiety 'C30 H35 Br2 N5 Pd'
_chemical_formula_sum 'C30 H35 Br2 N5 Pd'
_chemical_formula_weight 731.85
_chemical_name_systematic
; 
 ? 
;
_space_group_IT_number 61
_symmetry_cell_setting orthorhombic
_symmetry_space_group_name_Hall '-P 2ac 2ab'
_symmetry_space_group_name_H-M 'P b c a'
_atom_sites_solution_hydrogens geom
_atom_sites_solution_primary direct
_atom_sites_solution_secondary difmap
_audit_block_code jrw_079
_audit_creation_method SHELXL-97
_cell_angle_alpha 90.00
_cell_angle_beta 90.00
_cell_angle_gamma 90.00
_cell_formula_units_Z 8
_cell_length_a 17.4616(9)
_cell_length_b 9.7707(5)
_cell_length_c 35.9822(19)
_cell_measurement_reflns_used 9940
_cell_measurement_temperature 93(2)
_cell_measurement_theta_max 26.30
_cell_measurement_theta_min 2.33
_cell_volume 6139.0(6)
_computing_cell_refinement 'SAINT (Bruker, 2006)'
_computing_data_collection 'APEX2 (Bruker, 2006)'
_computing_data_reduction 'SAINT (Bruker, 2006)'
_computing_molecular_graphics 'ORTEP-3 (Farrugia, 2008)'
_computing_publication_material 'enCIFer (2011)'
_computing_structure_refinement 'SHELXL-97 (Sheldrick, 2008)'
_computing_structure_solution 'SHELXS-97 (Sheldrick, 2008)'
_diffrn_ambient_temperature 93(2)
_diffrn_measured_fraction_theta_full 0.997
_diffrn_measured_fraction_theta_max 0.997
_diffrn_measurement_device_type 'Bruker Kappa X8 ApexII CCD'
_diffrn_measurement_method '\f and \w scans'
_diffrn_radiation_monochromator graphite
_diffrn_radiation_source 'fine-focus sealed tube'
_diffrn_radiation_type MoK\a
_diffrn_radiation_wavelength 0.71073
_diffrn_reflns_av_R_equivalents 0.0562
_diffrn_reflns_av_sigmaI/netI 0.0472
_diffrn_reflns_limit_h_max 19
_diffrn_reflns_limit_h_min -21
_diffrn_reflns_limit_k_max 12
_diffrn_reflns_limit_k_min -10
_diffrn_reflns_limit_l_max 36
_diffrn_reflns_limit_l_min -45
_diffrn_reflns_number 40375
_diffrn_reflns_theta_full 26.41
_diffrn_reflns_theta_max 26.41
_diffrn_reflns_theta_min 2.45
_diffrn_standards_number 0
_exptl_absorpt_coefficient_mu 3.235
_exptl_absorpt_correction_T_max 0.6602
_exptl_absorpt_correction_T_min 0.2470
_exptl_absorpt_correction_type multi-scan
_exptl_absorpt_process_details 'SADABS (Bruker, 2008)'
_exptl_crystal_colour yellow
_exptl_crystal_density_diffrn 1.584
_exptl_crystal_density_method 'not measured'
_exptl_crystal_description 'rectangular block'
_exptl_crystal_F_000 2928
_exptl_crystal_size_max 0.60
_exptl_crystal_size_mid 0.30
_exptl_crystal_size_min 0.14
_refine_diff_density_max 0.585
_refine_diff_density_min -0.699
_refine_diff_density_rms 0.104
_refine_ls_extinction_method none
_refine_ls_goodness_of_fit_ref 1.260
_refine_ls_hydrogen_treatment constr
_refine_ls_matrix_type full
_refine_ls_number_parameters 517
_refine_ls_number_reflns 6286
_refine_ls_number_restraints 289
_refine_ls_restrained_S_all 1.247
_refine_ls_R_factor_all 0.0799
_refine_ls_R_factor_gt 0.0578
_refine_ls_shift/su_max 0.001
_refine_ls_shift/su_mean 0.000
_refine_ls_structure_factor_coef Fsqd
_refine_ls_weighting_details 'calc w=1/[\s^2^(Fo^2^)+(0.0000P)^2^+26.3084P] where P=(Fo^2^+2Fc^2^)/3'
_refine_ls_weighting_scheme calc
_refine_ls_wR_factor_gt 0.0950
_refine_ls_wR_factor_ref 0.1001
_reflns_number_gt 4938
_reflns_number_total 6286
_reflns_threshold_expression >2sigma(I)
_cod_data_source_file om400773n_si_002.cif
_cod_data_source_block 8d
_cod_database_code 4081920

loop_
_symmetry_equiv_pos_as_xyz
'x, y, z'
'-x+1/2, -y, z+1/2'
'x+1/2, -y+1/2, -z'
'-x, y+1/2, -z+1/2'
'-x, -y, -z'
'x-1/2, y, -z-1/2'
'-x-1/2, y-1/2, z'
'x, -y-1/2, z-1/2'

loop_
_atom_site_label
_atom_site_type_symbol
_atom_site_fract_x
_atom_site_fract_y
_atom_site_fract_z
_atom_site_U_iso_or_equiv
_atom_site_adp_type
_atom_site_occupancy
_atom_site_symmetry_multiplicity
_atom_site_calc_flag
_atom_site_refinement_flags
_atom_site_disorder_assembly
_atom_site_disorder_group
Pd1 Pd 0.51727(2) 0.00957(4) 0.126309(11) 0.02631(12) Uani 1 1 d . . .
Br1 Br 0.6255(3) -0.0778(8) 0.09193(13) 0.0384(11) Uani 0.75 1 d P A 1
Br2 Br 0.4126(5) 0.0947(5) 0.1636(2) 0.0351(8) Uani 0.75 1 d P A 1
N1 N 0.4370(7) -0.0575(11) 0.0514(3) 0.040(3) Uani 0.75 1 d PDU A 1
N2 N 0.4028(5) 0.0000(10) 0.0223(3) 0.042(3) Uani 0.75 1 d PDU A 1
N3 N 0.4016(5) 0.1342(9) 0.0301(2) 0.038(2) Uani 0.75 1 d PDU A 1
C1 C 0.4570(13) 0.0320(18) 0.0782(5) 0.030(3) Uani 0.75 1 d PDU A 1
C2 C 0.4335(12) 0.1538(16) 0.0628(5) 0.036(4) Uani 0.75 1 d PDU A 1
C3 C 0.4391(8) 0.2966(12) 0.0805(4) 0.041(3) Uani 0.75 1 d PDU A 1
H3A H 0.4271 0.2907 0.1074 0.049 Uiso 0.75 1 calc PR A 1
H3B H 0.4016 0.3590 0.0688 0.049 Uiso 0.75 1 calc PR A 1
C4 C 0.5219(6) 0.3534(11) 0.0751(3) 0.039(3) Uani 0.75 1 d PDU A 1
C5 C 0.5818(5) 0.2776(9) 0.0593(3) 0.047(2) Uani 0.75 1 d PDU A 1
H5 H 0.5729 0.1873 0.0505 0.056 Uiso 0.75 1 calc PR A 1
C6 C 0.6539(6) 0.3352(11) 0.0566(3) 0.057(3) Uani 0.75 1 d PDU A 1
H6 H 0.6953 0.2853 0.0462 0.068 Uiso 0.75 1 calc PR A 1
C7 C 0.6644(7) 0.4692(14) 0.0697(3) 0.058(3) Uani 0.75 1 d PDU A 1
H7 H 0.7135 0.5108 0.0681 0.069 Uiso 0.75 1 calc PR A 1
C8 C 0.6071(6) 0.5374(11) 0.0840(3) 0.067(3) Uani 0.75 1 d PDU A 1
H8 H 0.6151 0.6287 0.0922 0.080 Uiso 0.75 1 calc PR A 1
C9 C 0.5360(5) 0.4805(10) 0.0874(3) 0.054(2) Uani 0.75 1 d PDU A 1
H9 H 0.4959 0.5317 0.0986 0.065 Uiso 0.75 1 calc PR A 1
C10 C 0.4426(16) -0.2066(12) 0.0516(7) 0.038(2) Uani 0.75 1 d PDU A 1
H10A H 0.4498 -0.2388 0.0258 0.045 Uiso 0.75 1 calc PR A 1
H10B H 0.4886 -0.2333 0.0660 0.045 Uiso 0.75 1 calc PR A 1
C11 C 0.3765(7) -0.2760(15) 0.0674(4) 0.043(4) Uani 0.75 1 d PDU A 1
C12 C 0.3534(5) -0.2532(9) 0.1043(3) 0.050(2) Uani 0.75 1 d PDU A 1
H12 H 0.3796 -0.1864 0.1186 0.060 Uiso 0.75 1 calc PR A 1
C13 C 0.2943(6) -0.3245(11) 0.1202(3) 0.067(3) Uani 0.75 1 d PDU A 1
H13 H 0.2776 -0.3029 0.1447 0.081 Uiso 0.75 1 calc PR A 1
C14 C 0.2589(7) -0.4293(12) 0.1001(4) 0.072(3) Uani 0.75 1 d PDU A 1
H14 H 0.2204 -0.4839 0.1114 0.087 Uiso 0.75 1 calc PR A 1
C15 C 0.2797(6) -0.4525(10) 0.0647(3) 0.065(3) Uani 0.75 1 d PDU A 1
H15 H 0.2539 -0.5210 0.0507 0.077 Uiso 0.75 1 calc PR A 1
C16 C 0.3382(5) -0.3780(10) 0.0481(3) 0.053(2) Uani 0.75 1 d PDU A 1
H16 H 0.3523 -0.3973 0.0232 0.063 Uiso 0.75 1 calc PR A 1
C17 C 0.3665(6) 0.2347(11) 0.0045(3) 0.068(3) Uani 0.75 1 d PDU A 1
H17A H 0.3174 0.2654 0.0147 0.102 Uiso 0.75 1 calc PR A 1
H17B H 0.3581 0.1918 -0.0198 0.102 Uiso 0.75 1 calc PR A 1
H17C H 0.4008 0.3134 0.0017 0.102 Uiso 0.75 1 calc PR A 1
N4 N 0.6360(2) 0.0688(4) 0.18454(12) 0.0219(10) Uani 1 1 d . . .
N5 N 0.5685(2) -0.1088(4) 0.20020(12) 0.0230(10) Uani 1 1 d . . .
C21 C 0.5781(3) -0.0123(5) 0.17353(14) 0.0243(12) Uani 1 1 d . A .
C22 C 0.6642(3) 0.0266(5) 0.21895(15) 0.0235(12) Uani 1 1 d . A .
C23 C 0.7212(3) 0.0759(6) 0.24180(16) 0.0310(13) Uani 1 1 d . . .
H23 H 0.7508 0.1533 0.2348 0.037 Uiso 1 1 calc R A .
C24 C 0.7341(3) 0.0104(6) 0.27478(17) 0.0401(15) Uani 1 1 d . A .
H24 H 0.7730 0.0429 0.2910 0.048 Uiso 1 1 calc R . .
C25 C 0.6908(4) -0.1037(6) 0.28495(17) 0.0416(16) Uani 1 1 d . . .
H25 H 0.7011 -0.1478 0.3079 0.050 Uiso 1 1 calc R A .
C26 C 0.6333(3) -0.1540(5) 0.26233(15) 0.0292(13) Uani 1 1 d . A .
H26 H 0.6039 -0.2316 0.2694 0.035 Uiso 1 1 calc R . .
C27 C 0.6201(3) -0.0867(5) 0.22880(14) 0.0243(12) Uani 1 1 d . A .
C28 C 0.5090(3) -0.2170(5) 0.19782(17) 0.0305(13) Uani 1 1 d . A .
H28 H 0.4792 -0.2002 0.1745 0.037 Uiso 1 1 calc R . .
C29 C 0.4535(3) -0.2072(7) 0.22985(18) 0.0438(16) Uani 1 1 d . . .
H29A H 0.4799 -0.2299 0.2531 0.066 Uiso 1 1 calc R A .
H29B H 0.4112 -0.2716 0.2259 0.066 Uiso 1 1 calc R . .
H29C H 0.4332 -0.1138 0.2314 0.066 Uiso 1 1 calc R . .
C30 C 0.5457(4) -0.3584(6) 0.19420(19) 0.0421(16) Uani 1 1 d . . .
H30A H 0.5816 -0.3583 0.1732 0.063 Uiso 1 1 calc R A .
H30B H 0.5058 -0.4270 0.1899 0.063 Uiso 1 1 calc R . .
H30C H 0.5734 -0.3804 0.2171 0.063 Uiso 1 1 calc R . .
C31 C 0.6617(3) 0.1880(5) 0.16211(16) 0.0290(13) Uani 1 1 d . A .
H31 H 0.6329 0.1851 0.1381 0.035 Uiso 1 1 calc R . .
C32 C 0.7460(4) 0.1768(7) 0.15275(18) 0.0444(16) Uani 1 1 d . . .
H32A H 0.7764 0.1882 0.1754 0.067 Uiso 1 1 calc R A .
H32B H 0.7598 0.2482 0.1348 0.067 Uiso 1 1 calc R . .
H32C H 0.7564 0.0866 0.1419 0.067 Uiso 1 1 calc R . .
C33 C 0.6410(4) 0.3207(6) 0.18102(18) 0.0439(17) Uani 1 1 d . . .
H33A H 0.5855 0.3246 0.1849 0.066 Uiso 1 1 calc R A .
H33B H 0.6571 0.3977 0.1654 0.066 Uiso 1 1 calc R . .
H33C H 0.6671 0.3260 0.2051 0.066 Uiso 1 1 calc R . .
N1' N 0.428(3) 0.180(3) 0.0671(12) 0.022(10) Uani 0.25 1 d PDU A 2
N2' N 0.3814(15) 0.167(2) 0.0379(7) 0.038(8) Uani 0.25 1 d PDU A 2
N3' N 0.3828(15) 0.035(2) 0.0289(6) 0.027(7) Uani 0.25 1 d PDU A 2
C1' C 0.457(4) 0.061(3) 0.0786(14) 0.023(12) Uani 0.25 1 d PDU A 2
C2' C 0.421(2) -0.031(3) 0.0553(9) 0.024(9) Uani 0.25 1 d PDU A 2
C3' C 0.442(5) -0.183(4) 0.051(2) 0.038(2) Uani 0.25 1 d PDU A 2
H3'1 H 0.4961 -0.1976 0.0593 0.045 Uiso 0.25 1 calc PR A 2
H3'2 H 0.4378 -0.2117 0.0251 0.045 Uiso 0.25 1 calc PR A 2
C10' C 0.452(3) 0.319(3) 0.0755(14) 0.041(3) Uani 0.25 1 d PDU A 2
H10C H 0.4093 0.3788 0.0676 0.049 Uiso 0.25 1 calc PR A 2
H10D H 0.4537 0.3247 0.1030 0.049 Uiso 0.25 1 calc PR A 2
C17' C 0.3423(16) -0.028(3) -0.0029(7) 0.061(8) Uani 0.25 1 d PDU A 2
H17D H 0.3762 -0.0935 -0.0153 0.092 Uiso 0.25 1 calc PR A 2
H17E H 0.3275 0.0439 -0.0206 0.092 Uiso 0.25 1 calc PR A 2
H17F H 0.2963 -0.0751 0.0060 0.092 Uiso 0.25 1 calc PR A 2
C4' C 0.385(2) -0.278(4) 0.0773(9) 0.043(14) Uani 0.25 1 d PDU A 2
C5' C 0.4135(17) -0.327(3) 0.1109(9) 0.100(9) Uani 0.25 1 d PDU A 2
H5' H 0.4659 -0.3133 0.1169 0.120 Uiso 0.25 1 calc PR A 2
C6' C 0.3667(19) -0.395(3) 0.1356(8) 0.096(8) Uani 0.25 1 d PDU A 2
H6' H 0.3860 -0.4310 0.1582 0.115 Uiso 0.25 1 calc PR A 2
C7' C 0.2891(19) -0.409(4) 0.1257(10) 0.096(8) Uani 0.25 1 d PDU A 2
H7' H 0.2541 -0.4478 0.1429 0.115 Uiso 0.25 1 calc PR A 2
C8' C 0.265(2) -0.368(4) 0.0932(10) 0.096(8) Uani 0.25 1 d PDU A 2
H8' H 0.2139 -0.3894 0.0860 0.115 Uiso 0.25 1 calc PR A 2
C9' C 0.311(2) -0.296(4) 0.0691(9) 0.100(9) Uani 0.25 1 d PDU A 2
H9' H 0.2908 -0.2597 0.0467 0.120 Uiso 0.25 1 calc PR A 2
C11' C 0.5180(18) 0.386(3) 0.0636(8) 0.045(10) Uani 0.25 1 d PDU A 2
C12' C 0.5186(15) 0.493(3) 0.0374(7) 0.070(9) Uani 0.25 1 d PDU A 2
H12' H 0.4719 0.5215 0.0263 0.084 Uiso 0.25 1 calc PR A 2
C13' C 0.5853(17) 0.558(3) 0.0277(8) 0.083(11) Uani 0.25 1 d PDU A 2
H13' H 0.5849 0.6257 0.0089 0.099 Uiso 0.25 1 calc PR A 2
C14' C 0.6536(16) 0.524(3) 0.0451(9) 0.076(10) Uani 0.25 1 d PDU A 2
H14' H 0.6978 0.5792 0.0418 0.091 Uiso 0.25 1 calc PR A 2
C15' C 0.656(2) 0.411(4) 0.0669(12) 0.08(2) Uani 0.25 1 d PDU A 2
H15' H 0.7044 0.3752 0.0746 0.100 Uiso 0.25 1 calc PR A 2
C16' C 0.588(2) 0.348(4) 0.0780(10) 0.107(15) Uani 0.25 1 d PDU A 2
H16' H 0.5903 0.2770 0.0960 0.128 Uiso 0.25 1 calc PR A 2
Br2' Br 0.4164(15) 0.1294(16) 0.1639(8) 0.038(3) Uani 0.25 1 d P A 2
Br1' Br 0.6233(9) -0.104(2) 0.0920(4) 0.034(3) Uani 0.25 1 d P A 2

loop_
_atom_site_aniso_label
_atom_site_aniso_U_11
_atom_site_aniso_U_22
_atom_site_aniso_U_33
_atom_site_aniso_U_23
_atom_site_aniso_U_13
_atom_site_aniso_U_12
Pd1 0.0238(2) 0.0336(2) 0.0215(2) 0.00003(19) 0.00134(18) 0.00445(19)
Br1 0.0320(10) 0.045(3) 0.0380(12) -0.0095(9) 0.0103(10) 0.0069(10)
Br2 0.0297(8) 0.044(2) 0.0320(8) -0.0087(18) 0.0049(6) 0.0097(17)
N1 0.045(6) 0.050(6) 0.023(4) -0.004(4) 0.003(4) 0.009(4)
N2 0.044(5) 0.050(5) 0.032(5) -0.004(4) 0.002(4) 0.010(4)
N3 0.039(5) 0.049(5) 0.027(4) 0.001(4) -0.001(4) 0.017(4)
C1 0.032(6) 0.031(6) 0.027(6) 0.005(5) -0.001(4) 0.002(6)
C2 0.032(6) 0.041(6) 0.035(7) 0.009(6) -0.001(5) 0.005(6)
C3 0.039(6) 0.036(5) 0.048(5) 0.009(4) 0.007(4) -0.004(4)
C4 0.044(5) 0.042(5) 0.033(5) 0.016(4) -0.009(4) 0.005(4)
C5 0.050(5) 0.038(5) 0.053(5) 0.010(4) 0.012(4) -0.003(4)
C6 0.054(6) 0.059(6) 0.058(6) 0.009(5) 0.006(5) 0.008(5)
C7 0.048(6) 0.058(6) 0.067(7) 0.007(6) -0.025(5) -0.012(5)
C8 0.067(6) 0.059(6) 0.074(6) -0.001(5) -0.012(5) -0.013(5)
C9 0.051(5) 0.048(5) 0.064(6) -0.009(5) -0.003(4) 0.001(4)
C10 0.041(3) 0.042(5) 0.030(3) -0.011(5) 0.007(3) -0.002(5)
C11 0.033(6) 0.052(6) 0.044(6) -0.009(5) 0.001(5) 0.002(4)
C12 0.045(5) 0.049(5) 0.056(5) -0.017(4) 0.016(4) -0.012(4)
C13 0.055(6) 0.062(6) 0.085(7) -0.023(5) 0.036(5) -0.009(5)
C14 0.050(6) 0.059(6) 0.108(8) 0.002(6) 0.012(6) -0.005(5)
C15 0.046(5) 0.056(6) 0.092(7) -0.026(5) -0.007(5) 0.001(4)
C16 0.042(5) 0.055(5) 0.062(6) -0.020(5) -0.012(4) 0.004(4)
C17 0.079(7) 0.074(7) 0.050(6) -0.006(5) -0.011(6) 0.022(6)
N4 0.022(2) 0.018(2) 0.026(2) 0.0027(19) 0.0023(19) -0.0006(18)
N5 0.022(2) 0.022(2) 0.025(2) 0.0017(19) 0.0023(19) -0.0018(18)
C21 0.021(3) 0.026(3) 0.026(3) -0.003(2) 0.005(2) 0.004(2)
C22 0.021(3) 0.021(3) 0.029(3) 0.001(2) -0.001(2) 0.002(2)
C23 0.024(3) 0.032(3) 0.037(4) -0.007(3) 0.000(3) -0.001(2)
C24 0.036(3) 0.043(4) 0.041(4) -0.014(3) -0.013(3) 0.003(3)
C25 0.049(4) 0.043(4) 0.032(4) 0.002(3) -0.012(3) 0.016(3)
C26 0.036(3) 0.024(3) 0.028(3) 0.003(2) 0.002(3) 0.003(3)
C27 0.029(3) 0.019(3) 0.025(3) -0.001(2) -0.002(2) 0.002(2)
C28 0.028(3) 0.025(3) 0.038(3) -0.003(3) 0.004(3) -0.009(2)
C29 0.033(4) 0.044(4) 0.054(4) -0.003(3) 0.016(3) -0.011(3)
C30 0.046(4) 0.024(3) 0.056(4) -0.001(3) 0.007(3) -0.009(3)
C31 0.028(3) 0.026(3) 0.033(3) 0.006(3) 0.009(3) -0.005(2)
C32 0.038(4) 0.040(4) 0.055(4) 0.005(3) 0.014(3) -0.004(3)
C33 0.056(4) 0.025(3) 0.051(4) 0.004(3) 0.016(3) -0.002(3)
N1' 0.023(12) 0.023(12) 0.021(12) -0.002(8) -0.001(8) 0.009(8)
N2' 0.036(11) 0.037(11) 0.041(11) 0.009(8) -0.003(8) -0.004(8)
N3' 0.031(10) 0.027(10) 0.022(10) 0.006(8) -0.010(8) 0.002(8)
C1' 0.023(14) 0.022(15) 0.023(14) -0.007(9) 0.005(9) -0.003(9)
C2' 0.019(11) 0.023(12) 0.030(13) 0.002(8) 0.002(8) 0.007(8)
C3' 0.041(3) 0.042(5) 0.030(3) -0.011(5) 0.007(3) -0.002(5)
C10' 0.039(6) 0.036(5) 0.048(5) 0.009(4) 0.007(4) -0.004(4)
C17' 0.061(15) 0.081(16) 0.040(13) 0.020(12) -0.032(11) -0.042(13)
C4' 0.036(16) 0.048(15) 0.044(16) -0.001(9) -0.001(9) 0.006(9)
C5' 0.101(11) 0.101(11) 0.098(11) 0.008(7) -0.002(7) -0.003(7)
C6' 0.094(10) 0.097(10) 0.096(10) 0.007(6) 0.005(6) 0.000(6)
C7' 0.094(10) 0.097(10) 0.096(10) 0.007(6) 0.005(6) 0.000(6)
C8' 0.094(10) 0.097(10) 0.096(10) 0.007(6) 0.005(6) 0.000(6)
C9' 0.101(11) 0.101(11) 0.098(11) 0.008(7) -0.002(7) -0.003(7)
C11' 0.050(13) 0.045(13) 0.038(13) 0.000(9) -0.007(9) -0.003(9)
C12' 0.070(12) 0.069(12) 0.070(12) 0.014(9) 0.007(9) 0.010(9)
C13' 0.086(13) 0.078(13) 0.084(13) 0.012(9) 0.012(9) 0.004(9)
C14' 0.083(13) 0.070(13) 0.075(13) -0.004(9) 0.003(9) -0.017(9)
C15' 0.08(2) 0.08(2) 0.08(2) 0.005(10) -0.010(10) -0.002(10)
C16' 0.109(17) 0.108(17) 0.102(17) 0.010(10) -0.006(10) -0.005(10)
Br2' 0.033(4) 0.044(7) 0.037(3) -0.010(5) 0.002(3) 0.018(5)
Br1' 0.040(4) 0.039(7) 0.024(3) -0.011(2) -0.010(3) 0.022(4)

loop_
_atom_type_symbol
_atom_type_description
_atom_type_scat_dispersion_real
_atom_type_scat_dispersion_imag
_atom_type_scat_source
C C 0.0033 0.0016 'International Tables Vol C Tables 4.2.6.8 and 6.1.1.4'
H H 0.0000 0.0000 'International Tables Vol C Tables 4.2.6.8 and 6.1.1.4'
N N 0.0061 0.0033 'International Tables Vol C Tables 4.2.6.8 and 6.1.1.4'
Br Br -0.2901 2.4595 'International Tables Vol C Tables 4.2.6.8 and 6.1.1.4'
Pd Pd -0.9988 1.0072 'International Tables Vol C Tables 4.2.6.8 and 6.1.1.4'

loop_
_geom_angle_atom_site_label_1
_geom_angle_atom_site_label_2
_geom_angle_atom_site_label_3
_geom_angle
C21 Pd1 C1 179.3(8)
C21 Pd1 C1' 172.0(9)
C1 Pd1 C1' 7.8(13)
C21 Pd1 Br2 88.1(3)
C1 Pd1 Br2 92.5(8)
C1' Pd1 Br2 90(2)
C21 Pd1 Br1 88.96(18)
C1 Pd1 Br1 90.4(8)
C1' Pd1 Br1 93(2)
Br2 Pd1 Br1 177.1(2)
C21 Pd1 Br1' 88.7(3)
C1 Pd1 Br1' 90.7(8)
C1' Pd1 Br1' 94(2)
Br2 Pd1 Br1' 173.2(5)
Br1 Pd1 Br1' 5.9(7)
C21 Pd1 Br2' 88.0(7)
C1 Pd1 Br2' 92.6(10)
C1' Pd1 Br2' 89(2)
Br2 Pd1 Br2' 7.7(5)
Br1 Pd1 Br2' 171.9(5)
Br1' Pd1 Br2' 176.3(7)
N2 N1 C1 113.9(10)
N2 N1 C10 117.1(12)
C1 N1 C10 128.8(13)
N1 N2 N3 104.7(9)
C2 N3 N2 108.9(11)
C2 N3 C17 129.5(11)
N2 N3 C17 121.6(9)
N1 C1 C2 101.3(9)
N1 C1 Pd1 132.2(11)
C2 C1 Pd1 126.1(12)
N3 C2 C1 111.2(14)
N3 C2 C3 122.0(12)
C1 C2 C3 126.7(14)
C2 C3 C4 109.2(13)
C2 C3 H3A 109.8
C4 C3 H3A 109.8
C2 C3 H3B 109.8
C4 C3 H3B 109.8
H3A C3 H3B 108.3
C9 C4 C5 119.1(10)
C9 C4 C3 117.2(10)
C5 C4 C3 123.6(10)
C6 C5 C4 119.5(10)
C6 C5 H5 120.3
C4 C5 H5 120.3
C5 C6 C7 118.4(10)
C5 C6 H6 120.8
C7 C6 H6 120.8
C8 C7 C6 120.5(11)
C8 C7 H7 119.8
C6 C7 H7 119.8
C7 C8 C9 121.6(11)
C7 C8 H8 119.2
C9 C8 H8 119.2
C4 C9 C8 120.9(10)
C4 C9 H9 119.5
C8 C9 H9 119.5
C11 C10 N1 114.5(19)
C11 C10 H10A 108.6
N1 C10 H10A 108.6
C11 C10 H10B 108.6
N1 C10 H10B 108.6
H10A C10 H10B 107.6
C16 C11 C12 116.7(10)
C16 C11 C10 121.5(14)
C12 C11 C10 121.5(14)
C13 C12 C11 122.0(10)
C13 C12 H12 119.0
C11 C12 H12 119.0
C12 C13 C14 119.3(11)
C12 C13 H13 120.4
C14 C13 H13 120.4
C15 C14 C13 119.6(11)
C15 C14 H14 120.2
C13 C14 H14 120.2
C14 C15 C16 121.1(10)
C14 C15 H15 119.5
C16 C15 H15 119.5
C11 C16 C15 121.2(10)
C11 C16 H16 119.4
C15 C16 H16 119.4
C21 N4 C22 110.7(4)
C21 N4 C31 121.9(4)
C22 N4 C31 127.3(4)
C21 N5 C27 109.7(4)
C21 N5 C28 122.7(4)
C27 N5 C28 127.5(4)
N4 C21 N5 107.1(4)
N4 C21 Pd1 125.6(4)
N5 C21 Pd1 127.3(4)
C23 C22 C27 121.7(5)
C23 C22 N4 133.0(5)
C27 C22 N4 105.3(4)
C24 C23 C22 118.2(5)
C24 C23 H23 120.9
C22 C23 H23 120.9
C23 C24 C25 120.8(5)
C23 C24 H24 119.6
C25 C24 H24 119.6
C26 C25 C24 121.5(6)
C26 C25 H25 119.2
C24 C25 H25 119.2
C25 C26 C27 117.5(5)
C25 C26 H26 121.3
C27 C26 H26 121.3
N5 C27 C26 132.6(5)
N5 C27 C22 107.1(4)
C26 C27 C22 120.2(5)
N5 C28 C29 111.1(5)
N5 C28 C30 110.8(4)
C29 C28 C30 113.1(5)
N5 C28 H28 107.2
C29 C28 H28 107.2
C30 C28 H28 107.2
C28 C29 H29A 109.5
C28 C29 H29B 109.5
H29A C29 H29B 109.5
C28 C29 H29C 109.5
H29A C29 H29C 109.5
H29B C29 H29C 109.5
C28 C30 H30A 109.5
C28 C30 H30B 109.5
H30A C30 H30B 109.5
C28 C30 H30C 109.5
H30A C30 H30C 109.5
H30B C30 H30C 109.5
N4 C31 C33 110.9(4)
N4 C31 C32 110.9(5)
C33 C31 C32 113.3(5)
N4 C31 H31 107.1
C33 C31 H31 107.1
C32 C31 H31 107.1
C31 C32 H32A 109.5
C31 C32 H32B 109.5
H32A C32 H32B 109.5
C31 C32 H32C 109.5
H32A C32 H32C 109.5
H32B C32 H32C 109.5
C31 C33 H33A 109.5
C31 C33 H33B 109.5
H33A C33 H33B 109.5
C31 C33 H33C 109.5
H33A C33 H33C 109.5
H33B C33 H33C 109.5
N2' N1' C1' 113.1(19)
N2' N1' C10' 116(3)
C1' N1' C10' 129(3)
N1' N2' N3' 105.9(19)
C2' N3' N2' 107.7(19)
C2' N3' C17' 126.6(19)
N2' N3' C17' 125(2)
N1' C1' C2' 101.7(16)
N1' C1' Pd1 131(2)
C2' C1' Pd1 125(2)
N3' C2' C1' 111(2)
N3' C2' C3' 122(3)
C1' C2' C3' 125(3)
C2' C3' C4' 110(6)
C2' C3' H3'1 109.6
C4' C3' H3'2 109.6
H3'1 C3' H3'2 108.1
C11' C10' N1' 128(5)
C11' C10' H10C 105.2
N1' C10' H10C 105.2
C11' C10' H10D 105.2
N1' C10' H10D 105.2
H10C C10' H10D 106.0
N3' C17' H17D 109.5
N3' C17' H17E 109.5
H17D C17' H17E 109.5
N3' C17' H17F 109.5
H17D C17' H17F 109.5
H17E C17' H17F 109.5
C9' C4' C5' 119(2)
C9' C4' C3' 122(3)
C5' C4' C3' 118(3)
C6' C5' C4' 121(2)
C6' C5' H5' 119.5
C4' C5' H5' 119.5
C5' C6' C7' 117(2)
C5' C6' H6' 121.5
C7' C6' H6' 121.5
C8' C7' C6' 121(2)
C8' C7' H7' 119.7
C6' C7' H7' 119.7
C7' C8' C9' 122(3)
C7' C8' H8' 119.1
C9' C8' H8' 119.1
C4' C9' C8' 120(2)
C4' C9' H9' 120.1
C8' C9' H9' 120.1
C16' C11' C10' 119(3)
C16' C11' C12' 116(2)
C10' C11' C12' 124(3)
C13' C12' C11' 121(2)
C13' C12' H12' 119.4
C11' C12' H12' 119.4
C12' C13' C14' 121(2)
C12' C13' H13' 119.7
C14' C13' H13' 119.7
C15' C14' C13' 119(2)
C15' C14' H14' 120.4
C13' C14' H14' 120.4
C14' C15' C16' 120(2)
C14' C15' H15' 120.2
C16' C15' H15' 120.2
C11' C16' C15' 122(2)
C11' C16' H16' 119.0
C15' C16' H16' 119.0

loop_
_geom_bond_atom_site_label_1
_geom_bond_atom_site_label_2
_geom_bond_distance
Pd1 C21 2.015(5)
Pd1 C1 2.038(10)
Pd1 C1' 2.07(2)
Pd1 Br2 2.414(8)
Pd1 Br1 2.415(5)
Pd1 Br1' 2.487(17)
Pd1 Br2' 2.51(2)
N1 N2 1.332(12)
N1 C1 1.347(17)
N1 C10 1.460(15)
N2 N3 1.342(11)
N3 C2 1.314(16)
N3 C17 1.479(12)
C1 C2 1.375(18)
C2 C3 1.538(19)
C3 C4 1.561(17)
C3 H3A 0.9900
C3 H3B 0.9900
C4 C9 1.341(14)
C4 C5 1.402(13)
C5 C6 1.383(13)
C5 H5 0.9500
C6 C7 1.403(18)
C6 H6 0.9500
C7 C8 1.307(15)
C7 H7 0.9500
C8 C9 1.366(13)
C8 H8 0.9500
C9 H9 0.9500
C10 C11 1.45(3)
C10 H10A 0.9900
C10 H10B 0.9900
C11 C16 1.385(16)
C11 C12 1.405(15)
C12 C13 1.371(12)
C12 H12 0.9500
C13 C14 1.398(15)
C13 H13 0.9500
C14 C15 1.346(16)
C14 H14 0.9500
C15 C16 1.389(13)
C15 H15 0.9500
C16 H16 0.9500
C17 H17A 0.9800
C17 H17B 0.9800
C17 H17C 0.9800
N4 C21 1.344(6)
N4 C22 1.395(6)
N4 C31 1.487(6)
N5 C21 1.356(7)
N5 C27 1.385(7)
N5 C28 1.485(6)
C22 C23 1.378(7)
C22 C27 1.394(7)
C23 C24 1.367(8)
C23 H23 0.9500
C24 C25 1.395(9)
C24 H24 0.9500
C25 C26 1.383(8)
C25 H25 0.9500
C26 C27 1.394(7)
C26 H26 0.9500
C28 C29 1.509(8)
C28 C30 1.528(8)
C28 H28 1.0000
C29 H29A 0.9800
C29 H29B 0.9800
C29 H29C 0.9800
C30 H30A 0.9800
C30 H30B 0.9800
C30 H30C 0.9800
C31 C33 1.508(8)
C31 C32 1.515(8)
C31 H31 1.0000
C32 H32A 0.9800
C32 H32B 0.9800
C32 H32C 0.9800
C33 H33A 0.9800
C33 H33B 0.9800
C33 H33C 0.9800
N1' N2' 1.33(2)
N1' C1' 1.34(3)
N1' C10' 1.46(2)
N2' N3' 1.333(18)
N3' C2' 1.33(2)
N3' C17' 1.480(19)
C1' C2' 1.38(3)
C2' C3' 1.54(3)
C3' C4' 1.65(10)
C3' H3'1 0.9900
C3' H3'2 0.9900
C10' C11' 1.39(5)
C10' H10C 0.9900
C10' H10D 0.9900
C17' H17D 0.9800
C17' H17E 0.9800
C17' H17F 0.9800
C4' C9' 1.33(2)
C4' C5' 1.39(2)
C5' C6' 1.38(2)
C5' H5' 0.9500
C6' C7' 1.41(2)
C6' H6' 0.9500
C7' C8' 1.30(2)
C7' H7' 0.9500
C8' C9' 1.38(2)
C8' H8' 0.9500
C9' H9' 0.9500
C11' C16' 1.38(2)
C11' C12' 1.41(2)
C12' C13' 1.37(2)
C12' H12' 0.9500
C13' C14' 1.39(2)
C13' H13' 0.9500
C14' C15' 1.35(2)
C14' H14' 0.9500
C15' C16' 1.40(2)
C15' H15' 0.9500
C16' H16' 0.9500
